data_4324833
loop_
_publ_author_name
'Subhas Samanta'
'Sreebrata Goswami'

_publ_section_title
;
 Tuning of the o-Carom-N Bond-Formation Reactivity of Aniline Using
 Ruthenium(II) Templates
;
_journal_name_full 'Inorganic Chemistry'
_journal_page_first 3171
_journal_page_last 3173
_journal_paper_doi 10.1021/ic101868w
_journal_volume 50
_journal_year 2011
_chemical_formula_moiety 'C35 H25 F6 N2 P2 Ru'
_chemical_formula_sum 'C35 H25 F6 N2 P2 Ru'
_chemical_formula_weight 750.62
_chemical_name_systematic
;
 ?
;
_space_group_IT_number 14
_symmetry_cell_setting monoclinic
_symmetry_space_group_name_Hall '-P 2yn'
_symmetry_space_group_name_H-M 'P 1 21/n 1'
_atom_sites_solution_hydrogens geom
_atom_sites_solution_primary direct
_atom_sites_solution_secondary difmap
_audit_creation_method SHELXL-97
_cell_angle_alpha 90.00
_cell_angle_beta 98.0950(10)
_cell_angle_gamma 90.00
_cell_formula_units_Z 4
_cell_length_a 9.6175(5)
_cell_length_b 12.5255(6)
_cell_length_c 26.5721(12)
_cell_measurement_reflns_used 33644
_cell_measurement_temperature 293(2)
_cell_measurement_theta_max 27.76
_cell_measurement_theta_min 1.55
_cell_volume 3169.1(3)
_computing_cell_refinement 'BRUKER AXS SMART 3'
_computing_data_collection 'BRUKER AXS SMART 3'
_computing_data_reduction 'BRUKER AXS SAINT'
_computing_molecular_graphics 'BRUKER SHELXLTL'
_computing_publication_material 'MERCURY 1.4'
_computing_structure_refinement 'SHELXL-97 (Sheldrick, 1997)'
_computing_structure_solution 'SHELXS-97 (Sheldrick, 1990)'
_diffrn_ambient_temperature 293(2)
_diffrn_measured_fraction_theta_full 0.982
_diffrn_measured_fraction_theta_max 0.982
_diffrn_measurement_device_type 'CCD Area Detector'
_diffrn_measurement_method 'Phi and Omega Scan'
_diffrn_radiation_monochromator graphite
_diffrn_radiation_source 'fine-focus sealed tube'
_diffrn_radiation_type MoK\a
_diffrn_radiation_wavelength 0.71073
_diffrn_reflns_av_R_equivalents 0.0478
_diffrn_reflns_av_sigmaI/netI 0.0438
_diffrn_reflns_limit_h_max 11
_diffrn_reflns_limit_h_min -12
_diffrn_reflns_limit_k_max 15
_diffrn_reflns_limit_k_min -15
_diffrn_reflns_limit_l_max 34
_diffrn_reflns_limit_l_min -34
_diffrn_reflns_number 33644
_diffrn_reflns_theta_full 27.76
_diffrn_reflns_theta_max 27.76
_diffrn_reflns_theta_min 1.55
_exptl_absorpt_coefficient_mu 0.660
_exptl_absorpt_correction_T_max 0.9191
_exptl_absorpt_correction_T_min 0.9017
_exptl_absorpt_correction_type multi-scan
_exptl_absorpt_process_details SADABS
_exptl_crystal_colour Black
_exptl_crystal_density_diffrn 1.584
_exptl_crystal_description Block
_exptl_crystal_F_000 1528
_exptl_crystal_size_max 0.16
_exptl_crystal_size_mid 0.15
_exptl_crystal_size_min 0.13
_refine_diff_density_max 1.278
_refine_diff_density_min -1.084
_refine_diff_density_rms 0.122
_refine_ls_extinction_method none
_refine_ls_goodness_of_fit_ref 1.081
_refine_ls_hydrogen_treatment constr
_refine_ls_matrix_type full
_refine_ls_number_parameters 405
_refine_ls_number_reflns 7342
_refine_ls_number_restraints 88
_refine_ls_restrained_S_all 1.088
_refine_ls_R_factor_all 0.0910
_refine_ls_R_factor_gt 0.0654
_refine_ls_shift/su_max 0.002
_refine_ls_shift/su_mean 0.000
_refine_ls_structure_factor_coef Fsqd
_refine_ls_weighting_details 'calc w=1/[\s^2^(Fo^2^)+(0.0540P)^2^+17.9539P] where P=(Fo^2^+2Fc^2^)/3'
_refine_ls_weighting_scheme calc
_refine_ls_wR_factor_gt 0.1469
_refine_ls_wR_factor_ref 0.1588
_reflns_number_gt 5514
_reflns_number_total 7342
_reflns_threshold_expression >2sigma(I)
_cod_data_source_file ic101868w_si_003_2.cif
_cod_data_source_block 2-Cl
_cod_database_code 4324833

loop_
_symmetry_equiv_pos_as_xyz
'x, y, z'
'-x+1/2, y+1/2, -z+1/2'
'-x, -y, -z'
'x-1/2, -y-1/2, z-1/2'

loop_
_atom_site_label
_atom_site_type_symbol
_atom_site_fract_x
_atom_site_fract_y
_atom_site_fract_z
_atom_site_U_iso_or_equiv
_atom_site_adp_type
_atom_site_occupancy
_atom_site_symmetry_multiplicity
_atom_site_calc_flag
_atom_site_refinement_flags
_atom_site_disorder_assembly
_atom_site_disorder_group
C7 C 0.4281(11) 0.2639(9) 0.9337(4) 0.021(3) Uiso 0.55 1 d PD A 1
C8 C 0.3155(10) 0.3321(8) 0.9294(4) 0.027(2) Uiso 0.55 1 d PD A 1
C9 C 0.3026(12) 0.3976(9) 0.9700(4) 0.036(3) Uiso 0.55 1 d PD A 1
C10 C 0.3982(11) 0.3954(8) 1.0135(4) 0.031(2) Uiso 0.55 1 d PD A 1
C11 C 0.5117(13) 0.3274(9) 1.0173(4) 0.037(3) Uiso 0.55 1 d PD A 1
C12 C 0.5248(13) 0.2604(10) 0.9770(4) 0.033(3) Uiso 0.55 1 d PD A 1
C7A C 0.4525(12) 0.2569(11) 0.9407(4) 0.021(3) Uiso 0.45 1 d PD A 2
C8A C 0.3401(12) 0.3230(9) 0.9449(5) 0.026(3) Uiso 0.45 1 d PD A 2
C9A C 0.3334(14) 0.3867(11) 0.9869(5) 0.034(3) Uiso 0.45 1 d PD A 2
C10A C 0.4458(13) 0.3846(10) 1.0249(5) 0.029(3) Uiso 0.45 1 d PD A 2
C11A C 0.5584(14) 0.3182(10) 1.0220(5) 0.029(3) Uiso 0.45 1 d PD A 2
C12A C 0.5625(14) 0.2539(11) 0.9800(4) 0.021(3) Uiso 0.45 1 d PD A 2
Ru1 Ru 0.55658(4) 0.24980(3) 0.836334(14) 0.02027(12) Uani 1 1 d . A .
P1 P 0.76768(13) 0.16234(10) 0.86485(5) 0.0191(3) Uani 1 1 d . . .
C21 C 0.6881(6) -0.1950(4) 0.8917(2) 0.0347(13) Uani 1 1 d . . .
H21 H 0.6673 -0.2665 0.8963 0.042 Uiso 1 1 calc R . .
C35 C 0.8663(5) 0.2049(4) 0.92530(19) 0.0233(10) Uani 1 1 d . . .
C30 C 0.9571(6) 0.1350(5) 0.9539(2) 0.0316(12) Uani 1 1 d . . .
H30 H 0.9703 0.0668 0.9416 0.038 Uiso 1 1 calc R . .
C27 C 1.1210(6) 0.2089(5) 0.7968(2) 0.0374(14) Uani 1 1 d . . .
H27 H 1.2129 0.2319 0.8061 0.045 Uiso 1 1 calc R . .
N1 N 0.4715(4) 0.1132(3) 0.80864(16) 0.0247(9) Uani 1 1 d . A .
H1 H 0.4791 0.0935 0.7782 0.030 Uiso 1 1 calc R . .
N2 N 0.4518(4) 0.1963(3) 0.89226(16) 0.0227(9) Uani 1 1 d D . .
C32 C 1.0101(7) 0.2671(5) 1.0193(2) 0.0418(15) Uani 1 1 d . . .
H32 H 1.0567 0.2874 1.0509 0.050 Uiso 1 1 calc R . .
C6 C 0.3886(5) 0.1013(4) 0.8860(2) 0.0237(10) Uani 1 1 d . A .
C29 C 0.8920(5) 0.1697(4) 0.81946(19) 0.0217(10) Uani 1 1 d . . .
C2 C 0.3417(6) -0.0492(5) 0.8262(2) 0.0360(13) Uani 1 1 d . A .
H2 H 0.3505 -0.0811 0.7953 0.043 Uiso 1 1 calc R . .
C18 C 0.7445(5) 0.0205(4) 0.87588(19) 0.0217(10) Uani 1 1 d . . .
C28 C 1.0298(5) 0.2036(4) 0.8329(2) 0.0266(11) Uani 1 1 d . . .
H28 H 1.0614 0.2228 0.8663 0.032 Uiso 1 1 calc R . .
C5 C 0.3112(5) 0.0480(4) 0.9207(2) 0.0287(11) Uani 1 1 d . . .
H5 H 0.2998 0.0789 0.9517 0.034 Uiso 1 1 calc R A .
C14 C 0.5807(8) 0.4238(5) 0.8495(2) 0.0413(15) Uani 1 1 d . . .
H14 H 0.5903 0.4542 0.8817 0.050 Uiso 1 1 calc R A .
C34 C 0.8514(7) 0.3067(5) 0.9441(2) 0.0465(17) Uani 1 1 d . . .
H34 H 0.7926 0.3555 0.9252 0.056 Uiso 1 1 calc R . .
C15 C 0.6899(6) 0.3889(5) 0.8240(3) 0.0386(14) Uani 1 1 d . A .
H15 H 0.7851 0.3929 0.8366 0.046 Uiso 1 1 calc R . .
C1 C 0.4025(5) 0.0530(4) 0.8382(2) 0.0250(11) Uani 1 1 d . . .
C3 C 0.2712(6) -0.0999(5) 0.8598(2) 0.0394(14) Uani 1 1 d . . .
H3 H 0.2335 -0.1673 0.8523 0.047 Uiso 1 1 calc R A .
C20 C 0.6410(6) -0.1176(4) 0.9225(2) 0.0301(12) Uani 1 1 d . . .
H20 H 0.5895 -0.1374 0.9481 0.036 Uiso 1 1 calc R . .
C13 C 0.4545(7) 0.4049(5) 0.8178(3) 0.053(2) Uani 1 1 d . A .
H13 H 0.3648 0.4207 0.8250 0.063 Uiso 1 1 calc R . .
C23 C 0.7937(6) -0.0589(4) 0.8456(2) 0.0327(12) Uani 1 1 d . . .
H23 H 0.8450 -0.0400 0.8198 0.039 Uiso 1 1 calc R . .
C22 C 0.7660(7) -0.1659(5) 0.8540(2) 0.0412(14) Uani 1 1 d . . .
H22 H 0.8002 -0.2182 0.8342 0.049 Uiso 1 1 calc R . .
C26 C 1.0753(6) 0.1800(5) 0.7470(2) 0.0398(15) Uani 1 1 d . . .
H26 H 1.1362 0.1833 0.7228 0.048 Uiso 1 1 calc R . .
C19 C 0.6704(5) -0.0112(4) 0.9152(2) 0.0251(11) Uani 1 1 d . . .
H19 H 0.6406 0.0400 0.9367 0.030 Uiso 1 1 calc R . .
C24 C 0.8474(6) 0.1408(4) 0.7688(2) 0.0271(11) Uani 1 1 d . . .
H24 H 0.7557 0.1177 0.7590 0.033 Uiso 1 1 calc R . .
C31 C 1.0286(6) 0.1658(5) 1.0007(2) 0.0370(13) Uani 1 1 d . . .
H31 H 1.0891 0.1182 1.0196 0.044 Uiso 1 1 calc R . .
C4 C 0.2547(6) -0.0493(5) 0.9071(3) 0.0394(14) Uani 1 1 d . A .
H4 H 0.2034 -0.0843 0.9293 0.047 Uiso 1 1 calc R . .
C25 C 0.9388(7) 0.1464(4) 0.7335(2) 0.0352(13) Uani 1 1 d . . .
H25 H 0.9080 0.1271 0.7000 0.042 Uiso 1 1 calc R . .
C17 C 0.4882(8) 0.3570(5) 0.7727(3) 0.0509(19) Uani 1 1 d . . .
H17 H 0.4242 0.3356 0.7450 0.061 Uiso 1 1 calc R A .
C16 C 0.6341(7) 0.3475(5) 0.7771(2) 0.0415(15) Uani 1 1 d . A .
H16 H 0.6846 0.3186 0.7530 0.050 Uiso 1 1 calc R . .
C33 C 0.9233(8) 0.3368(6) 0.9910(3) 0.057(2) Uani 1 1 d . . .
H33 H 0.9118 0.4053 1.0032 0.068 Uiso 1 1 calc R . .
P2 P 1.05401(15) 0.56944(12) 0.84214(6) 0.0306(3) Uani 1 1 d D . .
F1 F 0.9084(7) 0.5891(6) 0.8631(3) 0.0702(18) Uiso 0.75 1 d PD B 1
F2 F 0.9602(6) 0.5155(5) 0.7929(2) 0.0578(14) Uiso 0.75 1 d PD B 1
F3 F 1.0581(8) 0.4584(6) 0.8701(3) 0.077(2) Uiso 0.75 1 d PD B 1
F5 F 1.0346(7) 0.6806(5) 0.8124(2) 0.0682(16) Uiso 0.75 1 d PD B 1
F4 F 1.1830(6) 0.5527(5) 0.8134(2) 0.0693(17) Uiso 0.75 1 d PD B 1
F6 F 1.1342(8) 0.6279(6) 0.8888(3) 0.086(2) Uiso 0.75 1 d PD B 1
F1A F 0.9501(15) 0.5620(13) 0.8839(5) 0.044(4) Uiso 0.25 1 d PD B 2
F2A F 0.9195(14) 0.5710(14) 0.8016(6) 0.054(4) Uiso 0.25 1 d PD B 2
F3A F 1.0735(19) 0.4423(10) 0.8469(8) 0.057(5) Uiso 0.25 1 d PD B 2
F4A F 1.1913(15) 0.5737(15) 0.8845(6) 0.057(4) Uiso 0.25 1 d PD B 2
F5A F 1.134(3) 0.648(3) 0.8039(11) 0.124(9) Uiso 0.25 1 d P B 2
F6A F 1.046(2) 0.6957(18) 0.8567(9) 0.082(6) Uiso 0.25 1 d P B 2

loop_
_atom_site_aniso_label
_atom_site_aniso_U_11
_atom_site_aniso_U_22
_atom_site_aniso_U_33
_atom_site_aniso_U_23
_atom_site_aniso_U_13
_atom_site_aniso_U_12
Ru1 0.01812(18) 0.0207(2) 0.02225(19) 0.00224(17) 0.00379(13) 0.00004(16)
P1 0.0186(6) 0.0184(6) 0.0206(6) 0.0003(5) 0.0039(5) -0.0004(5)
C21 0.047(3) 0.022(3) 0.034(3) 0.004(2) 0.002(3) -0.007(2)
C35 0.019(2) 0.029(3) 0.023(2) 0.001(2) 0.0039(19) 0.000(2)
C30 0.028(3) 0.028(3) 0.037(3) -0.001(2) -0.001(2) 0.004(2)
C27 0.022(3) 0.041(3) 0.051(4) 0.011(3) 0.014(3) 0.002(2)
N1 0.024(2) 0.026(2) 0.024(2) 0.0000(18) 0.0030(17) 0.0004(18)
N2 0.0165(19) 0.024(2) 0.029(2) 0.0016(18) 0.0060(16) 0.0013(17)
C32 0.042(3) 0.054(4) 0.027(3) -0.008(3) -0.005(2) -0.002(3)
C6 0.014(2) 0.024(3) 0.033(3) 0.001(2) 0.0041(19) -0.0015(19)
C29 0.019(2) 0.022(2) 0.025(2) 0.003(2) 0.0066(18) 0.0045(19)
C2 0.031(3) 0.034(3) 0.041(3) -0.006(3) -0.004(2) -0.008(2)
C18 0.021(2) 0.021(2) 0.024(2) 0.0026(19) 0.0023(19) -0.0030(19)
C28 0.022(2) 0.030(3) 0.028(3) 0.005(2) 0.006(2) 0.001(2)
C5 0.026(3) 0.027(3) 0.036(3) 0.006(2) 0.012(2) -0.003(2)
C14 0.071(5) 0.019(3) 0.036(3) 0.004(2) 0.014(3) -0.004(3)
C34 0.058(4) 0.033(3) 0.042(4) -0.009(3) -0.016(3) 0.019(3)
C15 0.032(3) 0.026(3) 0.057(4) 0.015(3) 0.005(3) -0.007(2)
C1 0.018(2) 0.025(3) 0.031(3) 0.001(2) -0.001(2) -0.005(2)
C3 0.036(3) 0.032(3) 0.048(4) 0.000(3) -0.002(3) -0.012(3)
C20 0.033(3) 0.030(3) 0.027(3) 0.008(2) 0.002(2) -0.007(2)
C13 0.036(3) 0.029(3) 0.098(6) 0.021(4) 0.025(4) 0.012(3)
C23 0.044(3) 0.028(3) 0.029(3) 0.001(2) 0.015(2) 0.002(2)
C22 0.061(4) 0.026(3) 0.038(3) -0.002(3) 0.010(3) -0.001(3)
C26 0.041(3) 0.034(3) 0.052(4) 0.011(3) 0.031(3) 0.011(3)
C19 0.021(2) 0.025(3) 0.029(3) 0.004(2) 0.004(2) 0.001(2)
C24 0.029(3) 0.027(3) 0.027(3) -0.003(2) 0.010(2) -0.004(2)
C31 0.035(3) 0.039(3) 0.033(3) 0.005(3) -0.011(2) -0.002(3)
C4 0.031(3) 0.037(3) 0.052(4) 0.009(3) 0.010(3) -0.012(3)
C25 0.050(4) 0.025(3) 0.035(3) 0.001(2) 0.020(3) 0.003(3)
C17 0.066(5) 0.033(3) 0.044(4) 0.018(3) -0.026(3) -0.004(3)
C16 0.065(4) 0.029(3) 0.035(3) 0.015(3) 0.024(3) 0.008(3)
C33 0.068(5) 0.040(4) 0.055(4) -0.025(3) -0.022(4) 0.014(3)
P2 0.0328(7) 0.0270(7) 0.0320(8) 0.0020(6) 0.0050(6) 0.0031(6)

loop_
_atom_type_symbol
_atom_type_description
_atom_type_scat_dispersion_real
_atom_type_scat_dispersion_imag
_atom_type_scat_source
C C 0.0033 0.0016 'International Tables Vol C Tables 4.2.6.8 and 6.1.1.4'
H H 0.0000 0.0000 'International Tables Vol C Tables 4.2.6.8 and 6.1.1.4'
N N 0.0061 0.0033 'International Tables Vol C Tables 4.2.6.8 and 6.1.1.4'
F F 0.0171 0.0103 'International Tables Vol C Tables 4.2.6.8 and 6.1.1.4'
P P 0.1023 0.0942 'International Tables Vol C Tables 4.2.6.8 and 6.1.1.4'
Ru Ru -1.2594 0.8363 'International Tables Vol C Tables 4.2.6.8 and 6.1.1.4'

loop_
_geom_angle_atom_site_label_1
_geom_angle_atom_site_label_2
_geom_angle_atom_site_label_3
_geom_angle
C8 C7 C12 121.6(9)
C8 C7 N2 120.8(8)
C12 C7 N2 117.6(7)
C9 C8 C7 117.6(9)
C10 C9 C8 121.6(10)
C9 C10 C11 120.3(10)
C10 C11 C12 118.5(10)
C11 C12 C7 120.4(11)
C8A C7A C12A 118.8(10)
C8A C7A N2 117.8(9)
C12A C7A N2 123.3(8)
C7A C8A C9A 122.6(11)
C10A C9A C8A 117.6(11)
C9A C10A C11A 120.9(11)
C10A C11A C12A 120.7(12)
C11A C12A C7A 119.3(12)
N1 Ru1 N2 76.44(17)
N1 Ru1 C17 100.3(2)
N2 Ru1 C17 130.1(2)
N1 Ru1 C13 121.9(2)
N2 Ru1 C13 101.8(2)
C17 Ru1 C13 37.7(3)
N1 Ru1 C16 112.1(2)
N2 Ru1 C16 164.1(2)
C17 Ru1 C16 37.1(3)
C13 Ru1 C16 62.3(2)
N1 Ru1 C14 158.7(2)
N2 Ru1 C14 105.2(2)
C17 Ru1 C14 62.0(2)
C13 Ru1 C14 36.9(3)
C16 Ru1 C14 61.8(2)
N1 Ru1 C15 146.9(2)
N2 Ru1 C15 136.7(2)
C17 Ru1 C15 61.3(2)
C13 Ru1 C15 61.4(2)
C16 Ru1 C15 36.6(2)
C14 Ru1 C15 36.8(2)
N1 Ru1 P1 90.58(12)
N2 Ru1 P1 96.11(12)
C17 Ru1 P1 133.7(2)
C13 Ru1 P1 145.70(19)
C16 Ru1 P1 97.22(18)
C14 Ru1 P1 110.08(19)
C15 Ru1 P1 85.53(16)
C29 P1 C18 105.3(2)
C29 P1 C35 105.1(2)
C18 P1 C35 101.7(2)
C29 P1 Ru1 112.58(16)
C18 P1 Ru1 112.91(16)
C35 P1 Ru1 117.93(17)
C22 C21 C20 120.0(5)
C22 C21 H21 120.0
C20 C21 H21 120.0
C34 C35 C30 118.3(5)
C34 C35 P1 121.3(4)
C30 C35 P1 120.5(4)
C35 C30 C31 120.7(5)
C35 C30 H30 119.7
C31 C30 H30 119.7
C26 C27 C28 120.1(5)
C26 C27 H27 120.0
C28 C27 H27 120.0
C1 N1 Ru1 118.8(4)
C1 N1 H1 120.6
Ru1 N1 H1 120.6
C6 N2 C7 120.2(6)
C6 N2 C7A 120.5(7)
C7 N2 C7A 11.2(6)
C6 N2 Ru1 117.9(3)
C7 N2 Ru1 121.2(6)
C7A N2 Ru1 121.5(7)
C33 C32 C31 119.4(6)
C33 C32 H32 120.3
C31 C32 H32 120.3
N2 C6 C5 127.2(5)
N2 C6 C1 113.0(4)
C5 C6 C1 119.9(5)
C28 C29 C24 118.5(5)
C28 C29 P1 122.6(4)
C24 C29 P1 118.9(4)
C3 C2 C1 120.2(6)
C3 C2 H2 119.9
C1 C2 H2 119.9
C19 C18 C23 118.3(5)
C19 C18 P1 118.9(4)
C23 C18 P1 122.8(4)
C27 C28 C29 120.6(5)
C27 C28 H28 119.7
C29 C28 H28 119.7
C4 C5 C6 118.1(5)
C4 C5 H5 121.0
C6 C5 H5 121.0
C13 C14 C15 107.7(6)
C13 C14 Ru1 71.0(4)
C15 C14 Ru1 71.6(3)
C13 C14 H14 126.1
C15 C14 H14 126.1
Ru1 C14 H14 122.9
C35 C34 C33 120.6(6)
C35 C34 H34 119.7
C33 C34 H34 119.7
C16 C15 C14 109.3(6)
C16 C15 Ru1 71.3(3)
C14 C15 Ru1 71.6(3)
C16 C15 H15 125.4
C14 C15 H15 125.4
Ru1 C15 H15 123.3
N1 C1 C2 126.9(5)
N1 C1 C6 113.6(4)
C2 C1 C6 119.4(5)
C2 C3 C4 119.9(5)
C2 C3 H3 120.1
C4 C3 H3 120.1
C19 C20 C21 120.1(5)
C19 C20 H20 119.9
C21 C20 H20 119.9
C14 C13 C17 107.4(6)
C14 C13 Ru1 72.1(3)
C17 C13 Ru1 70.6(3)
C14 C13 H13 126.3
C17 C13 H13 126.3
Ru1 C13 H13 122.7
C22 C23 C18 120.2(5)
C22 C23 H23 119.9
C18 C23 H23 119.9
C21 C22 C23 120.5(6)
C21 C22 H22 119.7
C23 C22 H22 119.7
C25 C26 C27 119.5(5)
C25 C26 H26 120.3
C27 C26 H26 120.3
C20 C19 C18 120.8(5)
C20 C19 H19 119.6
C18 C19 H19 119.6
C25 C24 C29 120.2(5)
C25 C24 H24 119.9
C29 C24 H24 119.9
C32 C31 C30 120.2(5)
C32 C31 H31 119.9
C30 C31 H31 119.9
C5 C4 C3 122.5(5)
C5 C4 H4 118.7
C3 C4 H4 118.7
C24 C25 C26 121.1(6)
C24 C25 H25 119.5
C26 C25 H25 119.5
C16 C17 C13 108.2(6)
C16 C17 Ru1 72.2(3)
C13 C17 Ru1 71.7(4)
C16 C17 H17 125.9
C13 C17 H17 125.9
Ru1 C17 H17 122.0
C15 C16 C17 107.5(6)
C15 C16 Ru1 72.1(3)
C17 C16 Ru1 70.7(3)
C15 C16 H16 126.3
C17 C16 H16 126.3
Ru1 C16 H16 122.6
C32 C33 C34 120.8(6)
C32 C33 H33 119.6
C34 C33 H33 119.6
F6 P2 F4 96.6(4)
F6 P2 F2A 144.7(8)
F4 P2 F2A 107.6(7)
F6 P2 F3 93.6(4)
F4 P2 F3 98.2(4)
F2A P2 F3 107.4(7)
F6 P2 F1A 76.2(6)
F4 P2 F1A 162.0(7)
F2A P2 F1A 86.6(9)
F3 P2 F1A 66.3(7)
F6 P2 F1 90.6(4)
F4 P2 F1 171.1(4)
F2A P2 F1 63.7(7)
F3 P2 F1 86.4(4)
F1A P2 F1 26.1(5)
F6 P2 F5 89.7(4)
F4 P2 F5 85.5(3)
F2A P2 F5 67.7(7)
F3 P2 F5 174.7(4)
F1A P2 F5 110.6(7)
F1 P2 F5 89.4(4)
F6 P2 F3A 111.5(8)
F4 P2 F3A 79.3(7)
F2A P2 F3A 98.2(10)
F3 P2 F3A 24.8(7)
F1A P2 F3A 88.0(9)
F1 P2 F3A 102.9(7)
F5 P2 F3A 155.1(8)
F6 P2 F4A 32.7(6)
F4 P2 F4A 73.5(7)
F2A P2 F4A 177.3(10)
F3 P2 F4A 74.7(7)
F1A P2 F4A 92.8(9)
F1 P2 F4A 115.1(7)
F5 P2 F4A 110.1(7)
F3A P2 F4A 84.4(9)
F6 P2 F2 175.4(4)
F4 P2 F2 86.5(3)
F2A P2 F2 30.7(6)
F3 P2 F2 89.2(4)
F1A P2 F2 101.8(6)
F1 P2 F2 86.0(3)
F5 P2 F2 87.2(3)
F3A P2 F2 72.4(7)
F4A P2 F2 151.9(7)
F6 P2 F6A 52.1(8)
F4 P2 F6A 108.1(8)
F2A P2 F6A 95.2(10)
F3 P2 F6A 138.0(9)
F1A P2 F6A 80.7(10)
F1 P2 F6A 72.4(8)
F5 P2 F6A 42.8(8)
F3A P2 F6A 161.9(11)
F4A P2 F6A 82.1(10)
F2 P2 F6A 123.7(8)
F6 P2 F5A 89.5(11)
F4 P2 F5A 47.0(11)
F2A P2 F5A 88.8(12)
F3 P2 F5A 145.1(12)
F1A P2 F5A 147.2(13)
F1 P2 F5A 128.3(12)
F5 P2 F5A 38.9(11)
F3A P2 F5A 124.8(14)
F4A P2 F5A 90.3(12)
F2 P2 F5A 90.2(11)
F6A P2 F5A 67.4(13)

loop_
_geom_bond_atom_site_label_1
_geom_bond_atom_site_label_2
_geom_bond_distance
C7 C8 1.371(8)
C7 C12 1.374(8)
C7 N2 1.433(9)
C8 C9 1.376(8)
C9 C10 1.373(8)
C10 C11 1.377(8)
C11 C12 1.380(8)
C7A C8A 1.379(8)
C7A C12A 1.379(8)
C7A N2 1.493(11)
C8A C9A 1.380(8)
C9A C10A 1.373(8)
C10A C11A 1.377(8)
C11A C12A 1.380(8)
Ru1 N1 1.993(4)
Ru1 N2 2.024(4)
Ru1 C17 2.187(6)
Ru1 C13 2.201(6)
Ru1 C16 2.205(6)
Ru1 C14 2.215(6)
Ru1 C15 2.215(6)
Ru1 P1 2.3373(13)
P1 C29 1.816(5)
P1 C18 1.819(5)
P1 C35 1.826(5)
C21 C22 1.380(8)
C21 C20 1.385(8)
C21 H21 0.9300
C35 C34 1.385(8)
C35 C30 1.385(7)
C30 C31 1.388(8)
C30 H30 0.9300
C27 C26 1.382(9)
C27 C28 1.389(7)
C27 H27 0.9300
N1 C1 1.331(7)
N1 H1 0.8600
N2 C6 1.336(6)
C32 C33 1.358(9)
C32 C31 1.382(9)
C32 H32 0.9300
C6 C5 1.430(7)
C6 C1 1.430(7)
C29 C28 1.390(7)
C29 C24 1.401(7)
C2 C3 1.352(9)
C2 C1 1.424(7)
C2 H2 0.9300
C18 C19 1.403(7)
C18 C23 1.403(7)
C28 H28 0.9300
C5 C4 1.363(8)
C5 H5 0.9300
C14 C13 1.397(10)
C14 C15 1.397(9)
C14 H14 0.9300
C34 C33 1.390(9)
C34 H34 0.9300
C15 C16 1.387(9)
C15 H15 0.9300
C3 C4 1.437(9)
C3 H3 0.9300
C20 C19 1.381(7)
C20 H20 0.9300
C13 C17 1.419(10)
C13 H13 0.9300
C23 C22 1.390(8)
C23 H23 0.9300
C22 H22 0.9300
C26 C25 1.377(9)
C26 H26 0.9300
C19 H19 0.9300
C24 C25 1.374(7)
C24 H24 0.9300
C31 H31 0.9300
C4 H4 0.9300
C25 H25 0.9300
C17 C16 1.397(10)
C17 H17 0.9300
C16 H16 0.9300
C33 H33 0.9300
P2 F6 1.549(7)
P2 F4 1.560(6)
P2 F2A 1.563(11)
P2 F3 1.575(7)
P2 F1A 1.596(11)
P2 F1 1.597(6)
P2 F5 1.599(6)
P2 F3A 1.606(12)
P2 F4A 1.610(12)
P2 F2 1.628(6)
P2 F6A 1.63(2)
P2 F5A 1.67(3)
